data_2106756
loop_
_publ_author_name
'Evans, H.T.jr.'
'Rollins, O.W.'

_publ_section_title
;
 Sodium paradodecatungstate 20-hydrate
;
_journal_name_full 'Acta Crystallographica B (24,1968-38,1982)'
_journal_page_first 1565
_journal_page_last 1567
_journal_volume 32
_journal_year 1976
_chemical_formula_sum 'H42 Na10 O62 W12'
_chemical_name_systematic 'Na10 (H2 W12 O42) (H2 O)20'
_space_group_IT_number 2
_symmetry_space_group_name_Hall '-P 1'
_symmetry_space_group_name_H-M 'P -1'
_cell_angle_alpha 108.11
_cell_angle_beta 98.67
_cell_angle_gamma 111.63
_cell_formula_units_Z 1
_cell_length_a 12.195
_cell_length_b 12.637
_cell_length_c 10.558
_cell_volume 1371.224
_citation_journal_id_ASTM ACBCAR
_cod_data_source_file Evans_ACBCAR_1976_412.cif
_cod_data_source_block H42Na10O62W12
_cod_database_code 2106756

loop_
_symmetry_equiv_pos_as_xyz
x,y,z
-x,-y,-z

loop_
_atom_site_label
_atom_site_type_symbol
_atom_site_fract_x
_atom_site_fract_y
_atom_site_fract_z
_atom_site_occupancy
_atom_site_U_iso_or_equiv
Na5 Na+1 0.1972 0.5252 0.8922 1 0.0
O20 O-2 0.26 -0.273 -0.119 1 0.0
Na1 Na+1 0.1535 0.9323 0.4693 1 0.0
O4 O-2 0.056 0.319 -0.129 1 0.0
O22 O-2 0.2 0.649 0.126 1 0.0
Na3 Na+1 0.3717 0.4809 0.5838 1 0.0
O12 O-2 0.28 -0.032 0.02 1 0.0
W5 W+6 0.3012 0.3278 0.1898 1 0.0
O28 O-2 0.226 0.127 0.687 1 0.0
O8 O-2 0.147 0.194 0 1 0.0
W6 W+6 0.1983 -0.1742 -0.1512 1 0.0
O27 O-2 0.387 0.562 0.989 1 0.0
O25 O-2 0.135 0.736 0.454 1 0.0
O21 O-2 0.399 0.428 0.359 1 0.0
O26 O-2 0.377 0.996 0.543 1 0.0
O15 O-2 0.054 -0.301 -0.316 1 0.0
O19 O-2 0.175 0.491 0.442 1 0.0
O9 O-2 0.092 -0.067 -0.187 1 0.0
O10 O-2 0.047 -0.236 -0.065 1 0.0
O3 O-2 0.224 0.111 0.357 1 0.0
Na2 Na+1 0.3518 0.7994 0.5671 1 0.0
O5 O-2 0.039 0.15 0.462 1 0.0
W1 W+6 0.2828 0.0355 0.2158 1 0.0
Na4 Na+1 0.3011 0.1159 0.9017 1 0.0
O23 O-2 0.5 0.833 0.136 1 0.0
O2 O-2 0.181 -0.122 0.2 1 0.0
O13 O-2 0.326 0.186 0.176 1 0.0
O17 O-2 0.288 -0.108 -0.244 1 0.0
O30 O-2 0.379 0.304 0.607 1 0.0
O29 O-2 0.403 0.685 0.702 1 0.0
O16 O-2 0.392 0.374 0.084 1 0.0
O6 O-2 0.426 0.062 0.308 1 0.0
O1 O-2 0.005 -0.063 0.261 1 0.0
W3 W+6 0.0555 0.1042 0.2955 1 0.0
O14 O-2 0.204 0.418 0.178 1 0.0
O18 O-2 0.025 0.497 0.22 1 0.0
O31 O-2 0.184 0.423 0.662 1 0.0
O24 O-2 0.385 0.688 0.357 1 0.0
W2 W+6 0.0071 0.1893 -0.0939 1 0.0
O7 O-2 0.099 0.008 0.104 1 0.0
W4 W+6 0.0812 0.4015 0.2712 1 0.0
O11 O-2 0.148 0.253 0.274 1 0.0
